data_4320648
loop_
_publ_author_name
'William J. Evans'
'Benjamin L. Davis'
'Joseph W. Ziller'

_publ_section_title
;
 Synthesis and Structure of Tris(alkyl- and
 silyl-tetramethylcyclopentadienyl) Complexes of Lanthanum
;
_journal_name_full 'Inorganic Chemistry'
_journal_page_first 6341
_journal_page_last 6348
_journal_paper_doi 10.1021/ic010554i
_journal_volume 40
_journal_year 2001
_chemical_formula_sum 'C33 H51 La'
_chemical_formula_weight 586.65
_chemical_name_systematic
; 
 ? 
;
_space_group_IT_number 2
_symmetry_cell_setting triclinic
_symmetry_space_group_name_Hall '-P 1'
_symmetry_space_group_name_H-M 'P -1'
_atom_sites_solution_hydrogens difmap
_atom_sites_solution_primary direct
_atom_sites_solution_secondary difmap
_audit_creation_method SHELXTL
_cell_angle_alpha 90.3550(10)
_cell_angle_beta 90.1080(10)
_cell_angle_gamma 118.8050(10)
_cell_formula_units_Z 2
_cell_length_a 10.0459(5)
_cell_length_b 10.0786(5)
_cell_length_c 16.1832(8)
_cell_measurement_temperature 158(2)
_cell_volume 1435.73(12)
_computing_cell_refinement 'Bruker SMART/SAINT'
_computing_data_collection 'Bruker SMART'
_computing_data_reduction 'Bruker SHELXTL'
_computing_molecular_graphics 'Bruker SHELXTL'
_computing_publication_material 'Bruker SHELXTL'
_computing_structure_refinement 'Bruker SHELXTL'
_computing_structure_solution 'Bruker SHELXTL'
_diffrn_ambient_temperature 158(2)
_diffrn_measured_fraction_theta_full 0.943
_diffrn_measured_fraction_theta_max 0.943
_diffrn_measurement_device_type 'CCD area detector'
_diffrn_measurement_method 'phi and omega scans'
_diffrn_radiation_monochromator graphite
_diffrn_radiation_source 'sealed tube'
_diffrn_radiation_type MoK\a
_diffrn_radiation_wavelength 0.71073
_diffrn_reflns_av_R_equivalents 0.0271
_diffrn_reflns_av_sigmaI/netI 0.0323
_diffrn_reflns_limit_h_max 13
_diffrn_reflns_limit_h_min -13
_diffrn_reflns_limit_k_max 13
_diffrn_reflns_limit_k_min -12
_diffrn_reflns_limit_l_max 20
_diffrn_reflns_limit_l_min -21
_diffrn_reflns_number 15365
_diffrn_reflns_theta_full 28.30
_diffrn_reflns_theta_max 28.30
_diffrn_reflns_theta_min 1.26
_diffrn_standards_decay_% '< 1.0'
_exptl_absorpt_coefficient_mu 1.506
_exptl_absorpt_correction_T_max 0.8640
_exptl_absorpt_correction_T_min 0.7329
_exptl_absorpt_correction_type numerical
_exptl_absorpt_process_details 'Bruker SADABS'
_exptl_crystal_colour yellow
_exptl_crystal_density_diffrn 1.357
_exptl_crystal_density_meas ?
_exptl_crystal_density_method 'not measured'
_exptl_crystal_description multi-faceted-polyhedra
_exptl_crystal_F_000 612
_exptl_crystal_size_max 0.22
_exptl_crystal_size_mid 0.20
_exptl_crystal_size_min 0.10
_refine_diff_density_max 1.646
_refine_diff_density_min -1.539
_refine_diff_density_rms 0.093
_refine_ls_extinction_method none
_refine_ls_goodness_of_fit_ref 1.233
_refine_ls_hydrogen_treatment refall
_refine_ls_matrix_type full
_refine_ls_number_parameters 511
_refine_ls_number_reflns 6754
_refine_ls_number_restraints 0
_refine_ls_restrained_S_all 1.233
_refine_ls_R_factor_all 0.0324
_refine_ls_R_factor_gt 0.0297
_refine_ls_shift/su_max 0.001
_refine_ls_shift/su_mean 0.000
_refine_ls_structure_factor_coef Fsqd
_refine_ls_weighting_details 'calc w=1/[\s^2^(Fo^2^)+(0.0050P)^2^+3.3531P] where P=(Fo^2^+2Fc^2^)/3'
_refine_ls_weighting_scheme calc
_refine_ls_wR_factor_gt 0.0712
_refine_ls_wR_factor_ref 0.0722
_reflns_number_gt 6383
_reflns_number_total 6754
_reflns_threshold_expression >2sigma(I)
_cod_data_source_file ic010554i_2.cif
_cod_data_source_block bld11
_cod_depositor_comments
;
The following automatic conversions were performed:

'_symmetry_cell_setting' value 'Triclinic' changed to 'triclinic'
according to the built-in table from CIF Core dictionary named
'cif_core.dic' version 2.4.1 from 2010-06-29.

Automatic conversion script
Id: cif_fix_values 1646 2011-03-28 12:23:43Z adriana 

The following automatic conversions were performed:

'_exptl_crystal_density_meas' value 'none' was changed to '?' - the
value is perceived as not measured.

Automatic conversion script
Id: cif_fix_values 3008 2015-01-20 13:52:24Z robertas 
;
_cod_database_code 4320648

loop_
_symmetry_equiv_pos_as_xyz
'x, y, z'
'-x, -y, -z'

loop_
_atom_site_label
_atom_site_type_symbol
_atom_site_fract_x
_atom_site_fract_y
_atom_site_fract_z
_atom_site_U_iso_or_equiv
_atom_site_adp_type
_atom_site_occupancy
_atom_site_symmetry_multiplicity
_atom_site_calc_flag
_atom_site_refinement_flags
_atom_site_disorder_assembly
_atom_site_disorder_group
La1 La 0.172740(18) 0.351962(18) 0.253248(10) 0.01249(5) Uani 1 1 d . . .
C1 C 0.3318(3) 0.1700(4) 0.2333(2) 0.0201(6) Uani 1 1 d . . .
C2 C 0.3837(4) 0.2747(4) 0.1678(2) 0.0213(6) Uani 1 1 d . . .
C3 C 0.4770(3) 0.4218(4) 0.2014(2) 0.0205(6) Uani 1 1 d . . .
C4 C 0.4767(3) 0.4085(3) 0.2884(2) 0.0188(6) Uani 1 1 d . . .
C5 C 0.3833(3) 0.2535(3) 0.3085(2) 0.0192(6) Uani 1 1 d . . .
C6 C 0.2772(4) 0.0028(4) 0.2242(3) 0.0279(7) Uani 1 1 d . . .
C7 C 0.3745(5) 0.2359(5) 0.0771(2) 0.0348(9) Uani 1 1 d . . .
C8 C 0.5826(4) 0.5550(4) 0.1503(3) 0.0304(8) Uani 1 1 d . . .
C9 C 0.5812(4) 0.5242(4) 0.3499(2) 0.0258(7) Uani 1 1 d . . .
C10 C 0.3616(4) 0.1922(4) 0.3944(2) 0.0276(7) Uani 1 1 d . . .
C11 C 0.2742(5) 0.2466(5) 0.4495(3) 0.0370(9) Uani 1 1 d . . .
C12 C 0.0994(3) 0.5930(3) 0.2344(2) 0.0190(6) Uani 1 1 d . . .
C13 C 0.1118(3) 0.5867(3) 0.3208(2) 0.0195(6) Uani 1 1 d . . .
C14 C 0.2673(3) 0.6411(3) 0.34104(19) 0.0196(6) Uani 1 1 d . . .
C15 C 0.3520(3) 0.6858(3) 0.2672(2) 0.0191(6) Uani 1 1 d . . .
C16 C 0.2473(3) 0.6496(3) 0.20050(19) 0.0183(6) Uani 1 1 d . . .
C17 C -0.0332(4) 0.5816(4) 0.1856(2) 0.0239(7) Uani 1 1 d . . .
C18 C -0.0060(4) 0.5635(4) 0.3851(2) 0.0265(7) Uani 1 1 d . . .
C19 C 0.3306(4) 0.6811(5) 0.4276(2) 0.0281(7) Uani 1 1 d . . .
C20 C 0.5198(4) 0.7952(4) 0.2635(3) 0.0255(7) Uani 1 1 d . . .
C21 C 0.2822(4) 0.6786(4) 0.1102(2) 0.0237(7) Uani 1 1 d . . .
C22 C 0.2206(4) 0.5325(4) 0.0596(2) 0.0313(8) Uani 1 1 d . . .
C23 C -0.0641(3) 0.0616(3) 0.19423(19) 0.0170(6) Uani 1 1 d . . .
C24 C -0.0616(3) 0.0428(3) 0.28066(19) 0.0181(6) Uani 1 1 d . . .
C25 C -0.1194(3) 0.1318(3) 0.31940(19) 0.0186(6) Uani 1 1 d . . .
C26 C -0.1639(3) 0.1993(3) 0.2565(2) 0.0189(6) Uani 1 1 d . . .
C27 C -0.1242(3) 0.1615(3) 0.17912(19) 0.0173(6) Uani 1 1 d . . .
C28 C -0.0415(4) -0.0295(4) 0.1269(2) 0.0266(7) Uani 1 1 d . . .
C29 C -0.0397(4) -0.0765(4) 0.3257(2) 0.0247(7) Uani 1 1 d . . .
C30 C -0.1610(5) 0.1242(5) 0.4091(2) 0.0306(8) Uani 1 1 d . . .
C31 C -0.2752(4) 0.2576(4) 0.2691(3) 0.0281(7) Uani 1 1 d . . .
C32 C -0.1741(4) 0.1850(4) 0.0953(2) 0.0243(7) Uani 1 1 d . . .
C33 C -0.3373(4) 0.0636(4) 0.0749(2) 0.0321(8) Uani 1 1 d . . .
H6A H 0.361(5) -0.010(5) 0.210(3) 0.037(11) Uiso 1 1 d . . .
H6B H 0.204(6) -0.044(6) 0.183(4) 0.069(17) Uiso 1 1 d . . .
H6C H 0.248(6) -0.058(7) 0.272(4) 0.072(18) Uiso 1 1 d . . .
H7A H 0.462(7) 0.235(6) 0.060(4) 0.072(17) Uiso 1 1 d . . .
H7B H 0.325(7) 0.280(7) 0.043(4) 0.076(18) Uiso 1 1 d . . .
H7C H 0.289(7) 0.149(7) 0.062(4) 0.08(2) Uiso 1 1 d . . .
H8A H 0.629(5) 0.529(5) 0.109(3) 0.049(13) Uiso 1 1 d . . .
H8B H 0.659(5) 0.636(5) 0.185(3) 0.031(11) Uiso 1 1 d . . .
H8C H 0.532(4) 0.601(4) 0.120(2) 0.024(10) Uiso 1 1 d . . .
H9A H 0.619(5) 0.481(5) 0.388(3) 0.037(12) Uiso 1 1 d . . .
H9B H 0.541(4) 0.573(5) 0.386(2) 0.030(10) Uiso 1 1 d . . .
H9C H 0.668(5) 0.605(5) 0.320(3) 0.042(12) Uiso 1 1 d . . .
H10A H 0.459(5) 0.225(5) 0.415(3) 0.042(12) Uiso 1 1 d . . .
H10B H 0.312(4) 0.088(5) 0.394(2) 0.025(10) Uiso 1 1 d . . .
H11A H 0.266(6) 0.208(6) 0.504(3) 0.060(15) Uiso 1 1 d . . .
H11B H 0.176(6) 0.220(6) 0.422(3) 0.056(14) Uiso 1 1 d . . .
H11C H 0.337(6) 0.358(6) 0.453(3) 0.051(14) Uiso 1 1 d . . .
H17A H -0.014(5) 0.669(5) 0.153(3) 0.042(12) Uiso 1 1 d . . .
H17B H -0.113(5) 0.577(4) 0.222(2) 0.029(10) Uiso 1 1 d . . .
H17C H -0.085(5) 0.499(5) 0.154(3) 0.040(12) Uiso 1 1 d . . .
H18A H 0.030(6) 0.643(6) 0.425(3) 0.058(15) Uiso 1 1 d . . .
H18B H -0.043(5) 0.471(5) 0.416(3) 0.039(12) Uiso 1 1 d . . .
H18C H -0.099(5) 0.567(5) 0.363(3) 0.049(13) Uiso 1 1 d . . .
H19A H 0.345(5) 0.800(5) 0.445(3) 0.043(12) Uiso 1 1 d . . .
H19B H 0.426(7) 0.708(7) 0.432(4) 0.075(18) Uiso 1 1 d . . .
H19C H 0.277(6) 0.606(6) 0.464(3) 0.056(15) Uiso 1 1 d . . .
H20A H 0.538(5) 0.901(5) 0.286(3) 0.044(12) Uiso 1 1 d . . .
H20B H 0.560(5) 0.813(5) 0.213(3) 0.035(11) Uiso 1 1 d . . .
H20C H 0.571(6) 0.777(6) 0.303(4) 0.067(17) Uiso 1 1 d . . .
H21A H 0.385(4) 0.736(4) 0.101(2) 0.018(9) Uiso 1 1 d . . .
H21B H 0.240(4) 0.740(4) 0.089(2) 0.030(10) Uiso 1 1 d . . .
H22A H 0.242(5) 0.552(5) -0.002(3) 0.042(12) Uiso 1 1 d . . .
H22B H 0.102(5) 0.460(5) 0.069(3) 0.033(11) Uiso 1 1 d . . .
H22C H 0.278(6) 0.471(6) 0.081(3) 0.060(15) Uiso 1 1 d . . .
H28A H -0.131(5) -0.074(5) 0.088(3) 0.036(11) Uiso 1 1 d . . .
H28B H -0.032(6) -0.120(6) 0.149(3) 0.058(15) Uiso 1 1 d . . .
H28C H 0.053(6) 0.025(6) 0.101(3) 0.061(15) Uiso 1 1 d . . .
H29A H -0.127(5) -0.131(5) 0.365(3) 0.037(11) Uiso 1 1 d . . .
H29B H 0.049(5) -0.039(5) 0.361(3) 0.041(12) Uiso 1 1 d . . .
H29C H -0.046(5) -0.151(5) 0.289(3) 0.046(13) Uiso 1 1 d . . .
H30A H -0.266(5) 0.039(5) 0.417(3) 0.036(11) Uiso 1 1 d . . .
H30B H -0.140(6) 0.215(7) 0.430(3) 0.066(17) Uiso 1 1 d . . .
H30C H -0.093(6) 0.104(6) 0.445(3) 0.056(15) Uiso 1 1 d . . .
H31A H -0.375(5) 0.177(5) 0.288(2) 0.028(10) Uiso 1 1 d . . .
H31B H -0.290(5) 0.301(5) 0.219(3) 0.039(12) Uiso 1 1 d . . .
H31C H -0.237(6) 0.339(6) 0.308(3) 0.064(16) Uiso 1 1 d . . .
H32A H -0.093(5) 0.188(4) 0.052(3) 0.032(11) Uiso 1 1 d . . .
H32B H -0.161(4) 0.284(5) 0.092(2) 0.029(10) Uiso 1 1 d . . .
H33A H -0.374(5) 0.075(5) 0.013(3) 0.049(13) Uiso 1 1 d . . .
H33B H -0.422(5) 0.057(5) 0.119(3) 0.045(12) Uiso 1 1 d . . .
H33C H -0.345(5) -0.042(5) 0.076(3) 0.034(11) Uiso 1 1 d . . .

loop_
_atom_site_aniso_label
_atom_site_aniso_U_11
_atom_site_aniso_U_22
_atom_site_aniso_U_33
_atom_site_aniso_U_23
_atom_site_aniso_U_13
_atom_site_aniso_U_12
La1 0.01113(8) 0.01233(8) 0.01437(8) -0.00052(5) -0.00083(5) 0.00596(6)
C1 0.0172(14) 0.0212(15) 0.0249(16) -0.0032(12) -0.0021(12) 0.0118(12)
C2 0.0200(14) 0.0272(16) 0.0215(15) -0.0030(13) 0.0011(12) 0.0153(13)
C3 0.0146(13) 0.0247(16) 0.0262(16) 0.0018(13) 0.0043(12) 0.0126(12)
C4 0.0131(13) 0.0209(15) 0.0247(16) -0.0015(12) -0.0034(11) 0.0100(12)
C5 0.0165(13) 0.0211(15) 0.0246(16) 0.0001(12) -0.0033(12) 0.0127(12)
C6 0.0238(17) 0.0237(17) 0.041(2) -0.0090(15) -0.0064(15) 0.0155(14)
C7 0.037(2) 0.050(2) 0.0260(19) -0.0098(17) 0.0015(16) 0.028(2)
C8 0.0240(17) 0.033(2) 0.035(2) 0.0106(16) 0.0097(15) 0.0144(16)
C9 0.0201(15) 0.0237(17) 0.0325(18) -0.0054(14) -0.0060(14) 0.0098(14)
C10 0.0267(17) 0.0282(18) 0.0262(18) 0.0044(14) -0.0081(14) 0.0118(15)
C11 0.041(2) 0.038(2) 0.0237(19) 0.0008(16) 0.0016(16) 0.0117(18)
C12 0.0220(15) 0.0114(13) 0.0249(16) -0.0005(11) -0.0046(12) 0.0091(11)
C13 0.0206(14) 0.0151(14) 0.0238(16) -0.0045(12) -0.0013(12) 0.0094(12)
C14 0.0214(15) 0.0168(14) 0.0219(15) -0.0029(12) -0.0038(12) 0.0102(12)
C15 0.0181(14) 0.0132(13) 0.0254(16) -0.0011(11) -0.0030(12) 0.0070(11)
C16 0.0217(14) 0.0119(13) 0.0207(15) 0.0002(11) -0.0024(12) 0.0077(11)
C17 0.0223(16) 0.0205(16) 0.0308(18) -0.0026(14) -0.0079(14) 0.0118(13)
C18 0.0257(17) 0.0293(18) 0.0262(17) -0.0051(14) 0.0038(14) 0.0145(15)
C19 0.0281(18) 0.035(2) 0.0234(17) -0.0077(15) -0.0063(14) 0.0172(16)
C20 0.0189(15) 0.0178(16) 0.035(2) 0.0008(14) -0.0029(14) 0.0052(13)
C21 0.0254(16) 0.0208(16) 0.0231(16) 0.0047(13) 0.0002(13) 0.0097(14)
C22 0.0337(19) 0.035(2) 0.0243(18) -0.0014(15) 0.0004(15) 0.0163(17)
C23 0.0131(13) 0.0155(14) 0.0203(15) -0.0023(11) -0.0020(11) 0.0054(11)
C24 0.0150(13) 0.0144(14) 0.0218(15) -0.0005(11) -0.0019(11) 0.0045(11)
C25 0.0142(13) 0.0167(14) 0.0203(15) -0.0015(11) 0.0030(11) 0.0038(11)
C26 0.0129(13) 0.0160(14) 0.0255(16) -0.0027(12) 0.0005(11) 0.0050(11)
C27 0.0130(13) 0.0139(13) 0.0223(15) -0.0020(11) -0.0027(11) 0.0042(11)
C28 0.0275(17) 0.0262(17) 0.0276(17) -0.0075(14) -0.0032(14) 0.0144(15)
C29 0.0236(16) 0.0189(16) 0.0294(18) 0.0031(13) -0.0032(14) 0.0085(13)
C30 0.0321(19) 0.0299(19) 0.0240(18) 0.0001(15) 0.0084(15) 0.0104(16)
C31 0.0206(16) 0.0240(17) 0.040(2) -0.0039(15) -0.0006(15) 0.0114(14)
C32 0.0224(16) 0.0199(16) 0.0260(17) 0.0014(13) -0.0072(13) 0.0066(13)
C33 0.0259(17) 0.0303(19) 0.0312(19) 0.0009(15) -0.0083(15) 0.0066(15)

loop_
_atom_type_symbol
_atom_type_description
_atom_type_scat_dispersion_real
_atom_type_scat_dispersion_imag
_atom_type_scat_source
C C 0.0033 0.0016 'International Tables Vol C Tables 4.2.6.8 and 6.1.1.4'
H H 0.0000 0.0000 'International Tables Vol C Tables 4.2.6.8 and 6.1.1.4'
La La -0.2871 2.4523 'International Tables Vol C Tables 4.2.6.8 and 6.1.1.4'

loop_
_geom_angle_atom_site_label_1
_geom_angle_atom_site_label_2
_geom_angle_atom_site_label_3
_geom_angle
_geom_angle_site_symmetry_1
_geom_angle_site_symmetry_3
_geom_angle_publ_flag
Cnt1 La1 Cnt2 119.8 . . yes
Cnt1 La1 Cnt3 120.0 . . yes
Cnt2 La1 Cnt3 120.2 . . yes
C16 La1 C12 28.73(9) . . no
C16 La1 C5 126.37(9) . . no
C12 La1 C5 148.83(9) . . no
C16 La1 C4 97.79(9) . . no
C12 La1 C4 122.24(9) . . no
C5 La1 C4 28.59(9) . . no
C16 La1 C23 129.41(9) . . no
C12 La1 C23 113.45(8) . . no
C5 La1 C23 97.72(9) . . no
C4 La1 C23 122.64(8) . . no
C16 La1 C24 147.61(8) . . no
C12 La1 C24 121.34(9) . . no
C5 La1 C24 86.01(9) . . no
C4 La1 C24 114.58(8) . . no
C23 La1 C24 28.26(8) . . no
C16 La1 C25 125.00(9) . . no
C12 La1 C25 96.37(9) . . no
C5 La1 C25 105.05(9) . . no
C4 La1 C25 131.51(9) . . no
C23 La1 C25 46.65(8) . . no
C24 La1 C25 28.43(8) . . no
C16 La1 C27 103.60(8) . . no
C12 La1 C27 85.05(8) . . no
C5 La1 C27 126.11(9) . . no
C4 La1 C27 149.58(8) . . no
C23 La1 C27 28.39(8) . . no
C24 La1 C27 46.58(8) . . no
C25 La1 C27 46.48(9) . . no
C16 La1 C3 86.77(9) . . no
C12 La1 C3 115.45(9) . . no
C5 La1 C3 46.69(9) . . no
C4 La1 C3 28.26(9) . . no
C23 La1 C3 113.95(9) . . no
C24 La1 C3 121.39(9) . . no
C25 La1 C3 148.18(9) . . no
C27 La1 C3 131.61(9) . . no
C16 La1 C13 46.66(9) . . no
C12 La1 C13 28.11(9) . . no
C5 La1 C13 129.76(9) . . no
C4 La1 C13 112.58(9) . . no
C23 La1 C13 123.15(8) . . no
C24 La1 C13 115.63(9) . . no
C25 La1 C13 87.20(9) . . no
C27 La1 C13 97.83(8) . . no
C3 La1 C13 121.13(9) . . no
C16 La1 C2 106.12(9) . . no
C12 La1 C2 133.18(9) . . no
C5 La1 C2 46.37(9) . . no
C4 La1 C2 46.42(9) . . no
C23 La1 C2 85.81(9) . . no
C24 La1 C2 96.14(9) . . no
C25 La1 C2 124.55(9) . . no
C27 La1 C2 106.01(9) . . no
C3 La1 C2 28.16(9) . . no
C13 La1 C2 148.17(9) . . no
C16 La1 C14 46.41(9) . . no
C12 La1 C14 46.30(8) . . no
C5 La1 C14 104.63(9) . . no
C4 La1 C14 84.63(8) . . no
C23 La1 C14 150.29(8) . . no
C24 La1 C14 133.95(9) . . no
C25 La1 C14 107.59(9) . . no
C27 La1 C14 125.79(8) . . no
C3 La1 C14 95.68(9) . . no
C13 La1 C14 28.00(8) . . no
C2 La1 C14 123.83(9) . . no
C16 La1 C15 28.26(8) . . no
C12 La1 C15 46.42(8) . . no
C5 La1 C15 102.99(8) . . no
C4 La1 C15 75.85(8) . . no
C23 La1 C15 157.54(8) . . no
C24 La1 C15 160.91(9) . . no
C25 La1 C15 132.80(8) . . no
C27 La1 C15 130.27(8) . . no
C3 La1 C15 75.66(9) . . no
C13 La1 C15 45.93(8) . . no
C2 La1 C15 102.25(9) . . no
C14 La1 C15 27.66(9) . . no
C16 La1 C26 102.02(8) . . no
C12 La1 C26 75.44(8) . . no
C5 La1 C26 131.12(9) . . no
C4 La1 C26 159.06(9) . . no
C23 La1 C26 46.11(8) . . no
C24 La1 C26 46.05(8) . . no
C25 La1 C26 27.83(9) . . no
C27 La1 C26 27.94(8) . . no
C3 La1 C26 159.00(9) . . no
C13 La1 C26 77.30(8) . . no
C2 La1 C26 131.49(9) . . no
C14 La1 C26 104.22(8) . . no
C15 La1 C26 120.35(8) . . no
C16 La1 C1 131.97(9) . . no
C12 La1 C1 160.38(9) . . no
C5 La1 C1 28.07(9) . . no
C4 La1 C1 46.25(8) . . no
C23 La1 C1 76.50(8) . . no
C24 La1 C1 75.72(8) . . no
C25 La1 C1 102.35(9) . . no
C27 La1 C1 103.59(8) . . no
C3 La1 C1 45.97(9) . . no
C13 La1 C1 157.41(9) . . no
C2 La1 C1 27.66(9) . . no
C14 La1 C1 130.34(8) . . no
C15 La1 C1 119.66(8) . . no
C26 La1 C1 119.98(8) . . no
C2 C1 C5 107.6(3) . . yes
C2 C1 C6 124.9(3) . . yes
C5 C1 C6 124.9(3) . . yes
C2 C1 La1 74.57(17) . . no
C5 C1 La1 72.25(16) . . no
C6 C1 La1 133.3(2) . . no
C1 C2 C3 108.4(3) . . yes
C1 C2 C7 125.9(3) . . yes
C3 C2 C7 124.2(3) . . yes
C1 C2 La1 77.76(17) . . no
C3 C2 La1 75.18(16) . . no
C7 C2 La1 124.4(2) . . no
C4 C3 C2 107.7(3) . . yes
C4 C3 C8 127.5(3) . . yes
C2 C3 C8 123.3(3) . . yes
C4 C3 La1 74.51(16) . . no
C2 C3 La1 76.66(17) . . no
C8 C3 La1 125.8(2) . . no
C3 C4 C5 108.1(3) . . yes
C3 C4 C9 127.7(3) . . yes
C5 C4 C9 122.8(3) . . yes
C3 C4 La1 77.22(16) . . no
C5 C4 La1 75.67(16) . . no
C9 C4 La1 124.0(2) . . no
C4 C5 C1 108.0(3) . . yes
C4 C5 C10 124.1(3) . . yes
C1 C5 C10 127.5(3) . . yes
C4 C5 La1 75.74(16) . . no
C1 C5 La1 79.68(17) . . no
C10 C5 La1 116.6(2) . . no
C5 C10 C11 112.9(3) . . yes
C13 C12 C16 107.9(3) . . yes
C13 C12 C17 127.7(3) . . yes
C16 C12 C17 122.8(3) . . yes
C13 C12 La1 77.73(17) . . no
C16 C12 La1 74.87(16) . . no
C17 C12 La1 124.9(2) . . no
C12 C13 C14 108.2(3) . . yes
C12 C13 C18 127.9(3) . . yes
C14 C13 C18 122.6(3) . . yes
C12 C13 La1 74.17(16) . . no
C14 C13 La1 77.05(17) . . no
C18 C13 La1 125.8(2) . . no
C15 C14 C13 108.2(3) . . yes
C15 C14 C19 126.1(3) . . yes
C13 C14 C19 123.8(3) . . yes
C15 C14 La1 76.65(17) . . no
C13 C14 La1 74.96(17) . . no
C19 C14 La1 126.7(2) . . no
C14 C15 C16 107.6(3) . . yes
C14 C15 C20 124.2(3) . . yes
C16 C15 C20 125.4(3) . . yes
C14 C15 La1 75.68(17) . . no
C16 C15 La1 71.82(16) . . no
C20 C15 La1 133.0(2) . . no
C12 C16 C15 107.9(3) . . yes
C12 C16 C21 124.1(3) . . yes
C15 C16 C21 127.7(3) . . yes
C12 C16 La1 76.40(16) . . no
C15 C16 La1 79.92(17) . . no
C21 C16 La1 114.9(2) . . no
C16 C21 C22 112.4(3) . . yes
C24 C23 C27 108.0(3) . . yes
C24 C23 C28 127.8(3) . . yes
C27 C23 C28 123.0(3) . . yes
C24 C23 La1 75.98(17) . . no
C27 C23 La1 76.32(16) . . no
C28 C23 La1 123.8(2) . . no
C23 C24 C25 108.0(3) . . yes
C23 C24 C29 127.3(3) . . yes
C25 C24 C29 123.1(3) . . yes
C23 C24 La1 75.77(17) . . no
C25 C24 La1 76.11(16) . . no
C29 C24 La1 125.4(2) . . no
C26 C25 C24 107.8(3) . . yes
C26 C25 C30 125.4(3) . . yes
C24 C25 C30 125.2(3) . . yes
C26 C25 La1 78.40(17) . . no
C24 C25 La1 75.46(16) . . no
C30 C25 La1 123.7(2) . . no
C25 C26 C27 108.2(3) . . yes
C25 C26 C31 123.8(3) . . yes
C27 C26 C31 125.5(3) . . yes
C25 C26 La1 73.76(16) . . no
C27 C26 La1 73.81(16) . . no
C31 C26 La1 132.5(2) . . no
C26 C27 C23 107.8(3) . . yes
C26 C27 C32 126.5(3) . . yes
C23 C27 C32 123.8(3) . . yes
C26 C27 La1 78.26(17) . . no
C23 C27 La1 75.28(16) . . no
C32 C27 La1 125.2(2) . . no
C27 C32 C33 111.8(3) . . yes

loop_
_geom_bond_atom_site_label_1
_geom_bond_atom_site_label_2
_geom_bond_distance
_geom_bond_site_symmetry_2
_geom_bond_publ_flag
La1 C16 2.857(3) . yes
La1 C12 2.876(3) . yes
La1 C5 2.878(3) . yes
La1 C4 2.879(3) . yes
La1 C23 2.896(3) . yes
La1 C24 2.899(3) . yes
La1 C25 2.907(3) . yes
La1 C27 2.909(3) . yes
La1 C3 2.913(3) . yes
La1 C13 2.921(3) . yes
La1 C2 2.932(3) . yes
La1 C14 2.948(3) . yes
La1 C15 2.960(3) . yes
La1 C26 2.966(3) . yes
La1 C1 2.973(3) . yes
La1 Cnt1 2.654 . yes
La1 Cnt2 2.652 . yes
La1 Cnt3 2.654 . yes
C1 C2 1.412(4) . yes
C1 C5 1.422(4) . yes
C1 C6 1.506(4) . yes
C2 C3 1.422(5) . yes
C2 C7 1.508(5) . yes
C3 C4 1.415(4) . yes
C3 C8 1.502(5) . yes
C4 C5 1.421(4) . yes
C4 C9 1.501(4) . yes
C5 C10 1.499(5) . yes
C10 C11 1.526(6) . yes
C12 C13 1.409(4) . yes
C12 C16 1.422(4) . yes
C12 C17 1.503(4) . yes
C13 C14 1.420(4) . yes
C13 C18 1.510(4) . yes
C14 C15 1.413(4) . yes
C14 C19 1.507(5) . yes
C15 C16 1.424(4) . yes
C15 C20 1.507(4) . yes
C16 C21 1.501(4) . yes
C21 C22 1.525(5) . yes
C23 C24 1.414(4) . yes
C23 C27 1.424(4) . yes
C23 C28 1.507(4) . yes
C24 C25 1.426(4) . yes
C24 C29 1.513(4) . yes
C25 C26 1.414(4) . yes
C25 C30 1.503(5) . yes
C26 C27 1.419(4) . yes
C26 C31 1.507(4) . yes
C27 C32 1.503(4) . yes
C32 C33 1.535(5) . yes
